data_5000276
loop_
_publ_author_name
'Kaneda, Miyuki'
'Tamai, Satoshi'
'Nakamura, Shoshiro'
'Hirata, Toshifumi'
'Kushi, Yoshihiko'
'Suga, Takayuki'

_publ_section_title
;
 Piperazinomycin, a new antifungal antibiotic.
 II. Structure determination by X-ray crystallography
;
_journal_issue 9
_journal_name_full 'The Journal of Antibiotics'
_journal_page_first 1137
_journal_page_last 1140
_journal_paper_doi 10.7164/antibiotics.35.1137
_journal_volume 35
_journal_year 1982
_chemical_formula_sum 'C18 H21 Br N2 O2'
_space_group_IT_number 19
_symmetry_cell_setting orthorhombic
_symmetry_Int_Tables_number 19
_symmetry_space_group_name_Hall 'P 2ac 2ab'
_symmetry_space_group_name_H-M 'P 21 21 21'
_cell_angle_alpha 90
_cell_angle_beta 90
_cell_angle_gamma 90
_cell_formula_units_Z 4
_cell_length_a 8.926(5)
_cell_length_b 22.341(11)
_cell_length_c 8.159(2)
_cod_original_formula_sum 'C18 H21 Br1 N2 O2'
_cod_database_code 5000276

loop_
_symmetry_equiv_pos_site_id
_symmetry_equiv_pos_as_xyz
1 x,y,z
2 1/2+x,1/2-y,-z
3 -x,1/2+y,1/2-z
4 1/2-x,-y,1/2+z

loop_
_atom_site_label
_atom_site_type_symbol
_atom_site_fract_x
_atom_site_fract_y
_atom_site_fract_z
C1 C 0.59520 -0.13390 0.05850
C2 C 0.42470 -0.13350 0.06770
C3 C 0.34920 -0.07640 0.00570
C4 C 0.39270 -0.01790 0.07160
C5 C 0.45550 -0.01160 0.22480
C6 C 0.49080 0.04270 0.29010
C7 C 0.45120 0.09560 0.21000
C8 C 0.38300 0.08930 0.05580
C9 C 0.36070 0.03520 -0.01060
C10 C 0.43130 -0.20470 0.29040
C11 C 0.59660 -0.21420 0.28600
C12 C 0.68600 -0.19090 0.43750
C13 C 0.67360 -0.12730 0.47830
C14 C 0.76980 -0.08620 0.41090
C15 C 0.74520 -0.02670 0.41460
C16 C 0.61930 -0.00590 0.48810
C17 C 0.52970 -0.04510 0.58250
C18 C 0.56440 -0.10430 0.57350
N1 N 0.38080 -0.14720 0.23880
N2 N 0.65360 -0.19400 0.12240
O1 O 0.48350 0.14980 0.27400
O2 O 0.55950 0.04910 0.44300
Br1 Br 0.02310 -0.20790 0.14320

loop_
_atom_type_symbol
_atom_type_radius_bond
C 0.68
Br 1.21
N 0.68
O 0.68
